data_4064014
loop_
_publ_author_name
'Chen, Shuli'
'Pullarkat, Sumod A.'
'Li, Yongxin'
'Leung, Pak-Hing'

_publ_section_title
;
 Asymmetric Synthesis of P-Stereogenic Homo- and Heterobimetallic
 Complexes via Selective Monoinsertion of Dialkynylphosphine into the
 Pd&#x2212;C Bond of a Palladacycle
;
_journal_issue 6
_journal_name_full Organometallics
_journal_page_first 1530
_journal_paper_doi 10.1021/om101078p
_journal_volume 30
_journal_year 2011
_chemical_absolute_configuration ad
_chemical_formula_moiety 'C36 H42 Cl2 N2 P Pd2, 3.5(H2 O)'
_chemical_formula_sum 'C36 H49 Cl2 N2 O3.5 P Pd2'
_chemical_formula_weight 880.44
_chemical_name_systematic
; 
 ? 
;
_space_group_IT_number 5
_symmetry_cell_setting monoclinic
_symmetry_space_group_name_Hall 'C 2y'
_symmetry_space_group_name_H-M 'C 1 2 1'
_atom_sites_solution_hydrogens geom
_atom_sites_solution_primary direct
_atom_sites_solution_secondary difmap
_audit_creation_method SHELXL-97
_cell_angle_alpha 90.00
_cell_angle_beta 116.069(4)
_cell_angle_gamma 90.00
_cell_formula_units_Z 4
_cell_length_a 23.9174(17)
_cell_length_b 14.8830(11)
_cell_length_c 11.7442(9)
_cell_measurement_reflns_used 3374
_cell_measurement_temperature 103(2)
_cell_measurement_theta_max 19.93
_cell_measurement_theta_min 2.21
_cell_volume 3755.2(5)
_computing_cell_refinement 'Bruker SAINT'
_computing_data_collection 'Bruker APEX2'
_computing_data_reduction 'Bruker SAINT'
_computing_molecular_graphics 'Bruker SHELXTL'
_computing_publication_material 'Bruker SHELXTL'
_computing_structure_refinement 'SHELXL-97 (Sheldrick, 2008)'
_computing_structure_solution 'SHELXS-97 (Sheldrick, 2008)'
_diffrn_ambient_temperature 103(2)
_diffrn_measured_fraction_theta_full 0.972
_diffrn_measured_fraction_theta_max 0.972
_diffrn_measurement_device_type 'Bruker APEX-II CCD'
_diffrn_measurement_method '\f and \w scans'
_diffrn_radiation_monochromator graphite
_diffrn_radiation_source 'fine-focus sealed tube'
_diffrn_radiation_type MoK\a
_diffrn_radiation_wavelength 0.71073
_diffrn_reflns_av_R_equivalents 0.1086
_diffrn_reflns_av_sigmaI/netI 0.1496
_diffrn_reflns_limit_h_max 30
_diffrn_reflns_limit_h_min -29
_diffrn_reflns_limit_k_max 16
_diffrn_reflns_limit_k_min -18
_diffrn_reflns_limit_l_max 14
_diffrn_reflns_limit_l_min -14
_diffrn_reflns_number 27216
_diffrn_reflns_theta_full 26.49
_diffrn_reflns_theta_max 26.49
_diffrn_reflns_theta_min 1.66
_exptl_absorpt_coefficient_mu 1.181
_exptl_absorpt_correction_T_max 0.8911
_exptl_absorpt_correction_T_min 0.8428
_exptl_absorpt_correction_type multi-scan
_exptl_absorpt_process_details sadabs
_exptl_crystal_colour yellow
_exptl_crystal_density_diffrn 1.557
_exptl_crystal_density_method 'not measured'
_exptl_crystal_description block
_exptl_crystal_F_000 1792
_exptl_crystal_size_max 0.15
_exptl_crystal_size_mid 0.10
_exptl_crystal_size_min 0.10
_refine_diff_density_max 1.823
_refine_diff_density_min -1.425
_refine_diff_density_rms 0.362
_refine_ls_abs_structure_details 'Flack H D (1983), Acta Cryst. A39, 876-881'
_refine_ls_abs_structure_Flack -0.07(7)
_refine_ls_extinction_coef 0.0159(8)
_refine_ls_extinction_expression Fc^*^=kFc[1+0.001xFc^2^\l^3^/sin(2\q)]^-1/4^
_refine_ls_extinction_method SHELXL
_refine_ls_goodness_of_fit_ref 1.077
_refine_ls_hydrogen_treatment constr
_refine_ls_matrix_type full
_refine_ls_number_parameters 429
_refine_ls_number_reflns 7026
_refine_ls_number_restraints 1
_refine_ls_restrained_S_all 1.077
_refine_ls_R_factor_all 0.1377
_refine_ls_R_factor_gt 0.0672
_refine_ls_shift/su_max 0.000
_refine_ls_shift/su_mean 0.000
_refine_ls_structure_factor_coef Fsqd
_refine_ls_weighting_details 'calc w=1/[\s^2^(Fo^2^)+(0.1041P)^2^+0.0000P] where P=(Fo^2^+2Fc^2^)/3'
_refine_ls_weighting_scheme calc
_refine_ls_wR_factor_gt 0.1461
_refine_ls_wR_factor_ref 0.2020
_reflns_number_gt 4392
_reflns_number_total 7026
_reflns_threshold_expression >2sigma(I)
_cod_data_source_file om101078p_si_003.cif
_cod_data_source_block leung492s
_cod_depositor_comments
;
The following automatic conversions were performed:

'_symmetry_cell_setting' value 'Monoclinic' changed to 'monoclinic'
according to /home/saulius/struct/CIF-dictionaries/cif_core.dic
dictionary named 'cif_core.dic' version 2.4.1 from 2010-06-29.

Automatic conversion script
Id: cif_fix_values 1715 2011-07-08 13:25:40Z adriana 
;
_cod_original_sg_symbol_H-M C2
_cod_original_formula_sum 'C36 H49 Cl2 N2 O3.50 P Pd2'
_cod_database_code 4064014

loop_
_symmetry_equiv_pos_as_xyz
'x, y, z'
'-x, y, -z'
'x+1/2, y+1/2, z'
'-x+1/2, y+1/2, -z'

loop_
_atom_site_label
_atom_site_type_symbol
_atom_site_fract_x
_atom_site_fract_y
_atom_site_fract_z
_atom_site_U_iso_or_equiv
_atom_site_adp_type
_atom_site_occupancy
_atom_site_symmetry_multiplicity
_atom_site_calc_flag
_atom_site_refinement_flags
Pd1 Pd 0.30712(5) 0.74174(6) 0.79931(9) 0.0290(3) Uani 1 1 d .
Pd2 Pd 0.20370(4) 0.75937(6) 0.51582(9) 0.0275(3) Uani 1 1 d .
C1 C 0.3296(7) 0.8376(9) 1.0239(14) 0.030(3) Uani 1 1 d .
C2 C 0.3561(7) 0.8254(10) 0.9387(14) 0.034(4) Uani 1 1 d .
C3 C 0.4125(7) 0.8719(10) 0.9642(13) 0.030(3) Uani 1 1 d .
H3 H 0.4314 0.8627 0.9089 0.036 Uiso 1 1 calc R
C4 C 0.4406(7) 0.9287(10) 1.0639(14) 0.031(3) Uani 1 1 d .
H4 H 0.4778 0.9593 1.0769 0.037 Uiso 1 1 calc R
C5 C 0.4132(6) 0.9413(9) 1.1479(12) 0.026(3) Uani 1 1 d .
C6 C 0.4419(8) 0.9999(10) 1.2559(14) 0.040(4) Uani 1 1 d .
H6 H 0.4784 1.0321 1.2685 0.048 Uiso 1 1 calc R
C7 C 0.4177(7) 1.0098(11) 1.3396(16) 0.041(4) Uani 1 1 d .
H7A H 0.4092 1.0746 1.3431 0.049 Uiso 1 1 calc R
H7B H 0.4506 0.9930 1.4242 0.049 Uiso 1 1 calc R
C8 C 0.3637(7) 0.9630(11) 1.3220(15) 0.039(4) Uani 1 1 d .
H8 H 0.3472 0.9694 1.3818 0.046 Uiso 1 1 calc R
C9 C 0.3351(7) 0.9091(10) 1.2211(14) 0.029(3) Uani 1 1 d .
H9 H 0.2980 0.8789 1.2100 0.035 Uiso 1 1 calc R
C10 C 0.3585(6) 0.8960(9) 1.1311(13) 0.026(3) Uani 1 1 d .
C11 C 0.2695(7) 0.7917(10) 0.9918(14) 0.031(3) Uani 1 1 d .
H11 H 0.2662 0.7785 1.0721 0.038 Uiso 1 1 calc R
C12 C 0.2139(7) 0.8487(13) 0.9067(16) 0.044(4) Uani 1 1 d .
H12A H 0.2168 0.8625 0.8278 0.067 Uiso 1 1 calc R
H12B H 0.2138 0.9048 0.9503 0.067 Uiso 1 1 calc R
H12C H 0.1754 0.8155 0.8871 0.067 Uiso 1 1 calc R
C13 C 0.2121(7) 0.6587(12) 0.8795(17) 0.047(5) Uani 1 1 d .
H13A H 0.2007 0.6460 0.9485 0.071 Uiso 1 1 calc R
H13B H 0.2150 0.6021 0.8396 0.071 Uiso 1 1 calc R
H13C H 0.1804 0.6972 0.8163 0.071 Uiso 1 1 calc R
C14 C 0.3179(8) 0.6402(11) 1.0242(15) 0.041(4) Uani 1 1 d .
H14A H 0.3573 0.6714 1.0737 0.062 Uiso 1 1 calc R
H14B H 0.3251 0.5897 0.9788 0.062 Uiso 1 1 calc R
H14C H 0.3011 0.6177 1.0812 0.062 Uiso 1 1 calc R
C15 C 0.3572(7) 0.9013(9) 0.6550(14) 0.027(3) Uani 1 1 d .
C16 C 0.3710(6) 0.9807(10) 0.6539(13) 0.030(3) Uani 1 1 d .
C17 C 0.3901(8) 1.0738(10) 0.6549(15) 0.038(4) Uani 1 1 d .
H17A H 0.4238 1.0881 0.7381 0.057 Uiso 1 1 calc R
H17B H 0.3546 1.1135 0.6377 0.057 Uiso 1 1 calc R
H17C H 0.4045 1.0822 0.5895 0.057 Uiso 1 1 calc R
C18 C 0.2853(5) 0.7564(11) 0.5053(12) 0.032(3) Uani 1 1 d .
C19 C 0.2905(6) 0.7239(9) 0.4052(12) 0.024(3) Uani 1 1 d .
C20 C 0.3516(7) 0.7025(10) 0.3976(14) 0.032(3) Uani 1 1 d .
H20A H 0.3843 0.7433 0.4535 0.048 Uiso 1 1 calc R
H20B H 0.3457 0.7102 0.3102 0.048 Uiso 1 1 calc R
H20C H 0.3638 0.6403 0.4244 0.048 Uiso 1 1 calc R
C21 C 0.1909(7) 0.9498(9) 0.4603(14) 0.032(3) Uani 1 1 d .
H21A H 0.1720 1.0023 0.4069 0.048 Uiso 1 1 calc R
H21B H 0.2363 0.9533 0.4943 0.048 Uiso 1 1 calc R
H21C H 0.1792 0.9485 0.5305 0.048 Uiso 1 1 calc R
C22 C 0.0993(7) 0.8667(12) 0.3184(15) 0.040(4) Uani 1 1 d .
H22A H 0.0828 0.8710 0.3813 0.060 Uiso 1 1 calc R
H22B H 0.0847 0.8107 0.2702 0.060 Uiso 1 1 calc R
H22C H 0.0846 0.9180 0.2604 0.060 Uiso 1 1 calc R
C23 C 0.1679(7) 0.9329(10) 0.1808(15) 0.033(4) Uani 1 1 d .
H23A H 0.1891 0.9296 0.1260 0.049 Uiso 1 1 calc R
H23B H 0.1746 0.9925 0.2204 0.049 Uiso 1 1 calc R
H23C H 0.1232 0.9229 0.1301 0.049 Uiso 1 1 calc R
C24 C 0.1942(6) 0.8608(9) 0.2841(13) 0.024(3) Uani 1 1 d .
H24 H 0.2401 0.8715 0.3302 0.028 Uiso 1 1 calc R
C25 C 0.1859(6) 0.7673(10) 0.2326(13) 0.029(3) Uani 1 1 d .
C26 C 0.1334(6) 0.7433(11) 0.1228(13) 0.038(3) Uani 1 1 d .
H26 H 0.1022 0.7871 0.0809 0.045 Uiso 1 1 calc R
C27 C 0.1256(7) 0.6569(10) 0.0730(14) 0.034(3) Uani 1 1 d .
H27 H 0.0890 0.6419 -0.0011 0.041 Uiso 1 1 calc R
C28 C 0.1716(8) 0.5926(11) 0.1323(17) 0.041(4) Uani 1 1 d .
H28 H 0.1663 0.5330 0.1004 0.050 Uiso 1 1 calc R
C29 C 0.2243(7) 0.6161(10) 0.2365(14) 0.030(3) Uani 1 1 d .
H29 H 0.2569 0.5734 0.2737 0.036 Uiso 1 1 calc R
C30 C 0.2313(7) 0.7015(11) 0.2893(14) 0.032(4) Uani 1 1 d .
C31 C 0.4190(6) 0.7377(9) 0.6925(12) 0.028(3) Uani 1 1 d .
C32 C 0.4265(7) 0.6453(10) 0.7155(16) 0.042(4) Uani 1 1 d .
H32 H 0.3960 0.6117 0.7285 0.051 Uiso 1 1 calc R
C33 C 0.4777(7) 0.6041(11) 0.7190(17) 0.044(4) Uani 1 1 d .
H33 H 0.4821 0.5413 0.7346 0.052 Uiso 1 1 calc R
C34 C 0.5238(8) 0.6489(11) 0.7011(16) 0.045(4) Uani 1 1 d .
H34 H 0.5585 0.6172 0.7019 0.053 Uiso 1 1 calc R
C35 C 0.5184(6) 0.7419(12) 0.6819(14) 0.040(3) Uani 1 1 d .
H35 H 0.5500 0.7748 0.6720 0.048 Uiso 1 1 calc R
C36 C 0.4659(6) 0.7856(11) 0.6776(14) 0.038(4) Uani 1 1 d .
H36 H 0.4619 0.8487 0.6643 0.046 Uiso 1 1 calc R
Cl1 Cl 0.24419(16) 0.6319(2) 0.6429(3) 0.0315(9) Uani 1 1 d .
Cl2 Cl 0.11193(14) 0.7534(3) 0.5587(3) 0.0331(8) Uani 1 1 d .
N1 N 0.2722(6) 0.7044(8) 0.9303(12) 0.035(3) Uani 1 1 d .
N2 N 0.1684(5) 0.8671(8) 0.3838(11) 0.031(3) Uani 1 1 d .
P1 P 0.34444(18) 0.7866(2) 0.6634(4) 0.0291(9) Uani 1 1 d .
O1 O 0.5000 0.4514(12) 0.0000 0.053(4) Uani 1 2 d S
H1O H 0.4702 0.4836 0.0095 0.080 Uiso 1 1 d R
O2 O 0.4433(6) 0.4454(8) 0.3906(12) 0.065(4) Uani 1 1 d .
H3O H 0.4246 0.4415 0.3050 0.097 Uiso 1 1 d R
H4O H 0.4313 0.4050 0.4349 0.097 Uiso 1 1 d R
O3 O 0.4834(5) 0.2229(8) 0.3025(11) 0.052(3) Uani 1 1 d .
H5O H 0.4707 0.2265 0.2176 0.078 Uiso 1 1 d R
H6O H 0.4567 0.2460 0.3308 0.078 Uiso 1 1 d R
O4 O 0.4489(5) 0.3862(8) 0.1622(11) 0.052(3) Uani 1 1 d .
H7O H 0.4784 0.3655 0.1404 0.079 Uiso 1 1 d R
H8O H 0.4132 0.3547 0.1339 0.079 Uiso 1 1 d R

loop_
_atom_site_aniso_label
_atom_site_aniso_U_11
_atom_site_aniso_U_22
_atom_site_aniso_U_33
_atom_site_aniso_U_23
_atom_site_aniso_U_13
_atom_site_aniso_U_12
Pd1 0.0332(6) 0.0203(7) 0.0384(6) 0.0000(5) 0.0204(5) -0.0015(5)
Pd2 0.0302(6) 0.0184(7) 0.0394(6) 0.0005(5) 0.0204(5) 0.0001(5)
C1 0.039(9) 0.014(8) 0.047(10) -0.006(6) 0.028(8) -0.003(6)
C2 0.049(10) 0.013(8) 0.060(10) 0.007(7) 0.045(9) 0.006(6)
C3 0.040(9) 0.023(9) 0.032(8) 0.000(6) 0.021(7) 0.001(7)
C4 0.041(9) 0.017(8) 0.039(9) 0.002(6) 0.022(7) -0.008(6)
C5 0.031(8) 0.011(7) 0.031(8) 0.000(6) 0.010(6) -0.001(6)
C6 0.050(10) 0.020(9) 0.042(9) 0.000(7) 0.013(8) -0.001(7)
C7 0.033(9) 0.023(10) 0.062(11) -0.006(7) 0.018(8) 0.008(7)
C8 0.046(10) 0.031(10) 0.049(10) 0.001(7) 0.029(8) 0.008(7)
C9 0.028(8) 0.024(9) 0.037(9) 0.000(6) 0.016(7) 0.005(6)
C10 0.020(7) 0.015(8) 0.041(8) -0.004(6) 0.012(7) 0.008(5)
C11 0.033(8) 0.018(8) 0.044(9) 0.001(6) 0.017(7) -0.006(6)
C12 0.032(10) 0.053(13) 0.050(11) -0.002(8) 0.021(9) 0.001(8)
C13 0.031(10) 0.044(12) 0.061(12) -0.010(9) 0.015(9) -0.024(8)
C14 0.064(12) 0.017(10) 0.043(10) 0.003(7) 0.023(9) 0.008(8)
C15 0.039(9) 0.008(8) 0.042(9) -0.001(6) 0.024(7) -0.008(6)
C16 0.032(8) 0.029(9) 0.034(8) 0.000(6) 0.018(7) 0.002(7)
C17 0.056(11) 0.016(9) 0.054(10) 0.005(7) 0.035(9) -0.003(7)
C18 0.022(6) 0.025(9) 0.043(7) 0.004(7) 0.010(6) -0.014(7)
C19 0.026(7) 0.017(8) 0.037(8) 0.006(6) 0.021(6) 0.002(6)
C20 0.040(9) 0.025(9) 0.035(8) -0.003(6) 0.020(7) -0.006(6)
C21 0.049(9) 0.012(8) 0.041(8) 0.004(6) 0.025(7) 0.004(6)
C22 0.031(9) 0.037(10) 0.046(10) 0.001(7) 0.011(8) 0.003(7)
C23 0.038(9) 0.015(8) 0.056(10) 0.005(6) 0.031(8) 0.007(6)
C24 0.020(7) 0.018(8) 0.035(8) -0.006(6) 0.014(6) -0.008(6)
C25 0.040(8) 0.011(8) 0.057(8) -0.004(7) 0.041(7) -0.006(6)
C26 0.038(8) 0.025(9) 0.047(8) 0.004(8) 0.016(7) -0.004(8)
C27 0.039(9) 0.021(9) 0.042(9) 0.000(7) 0.018(8) -0.002(7)
C28 0.048(11) 0.021(9) 0.067(12) -0.015(8) 0.036(10) -0.023(8)
C29 0.038(9) 0.015(8) 0.043(9) 0.007(6) 0.024(8) 0.001(6)
C30 0.039(9) 0.031(10) 0.039(8) -0.002(7) 0.028(8) -0.001(7)
C31 0.042(8) 0.006(7) 0.046(8) 0.000(6) 0.028(6) 0.002(6)
C32 0.035(9) 0.019(9) 0.075(11) 0.013(8) 0.026(9) 0.004(7)
C33 0.043(10) 0.009(9) 0.090(13) -0.004(8) 0.040(10) 0.003(7)
C34 0.043(10) 0.026(10) 0.067(11) -0.013(8) 0.027(9) -0.004(7)
C35 0.028(7) 0.029(10) 0.059(9) -0.006(8) 0.016(7) 0.002(7)
C36 0.034(8) 0.036(11) 0.048(9) -0.008(7) 0.023(7) -0.003(7)
Cl1 0.040(2) 0.014(2) 0.045(2) 0.0008(15) 0.0234(19) -0.0016(15)
Cl2 0.0374(17) 0.023(2) 0.0492(19) 0.0032(18) 0.0285(15) 0.0009(18)
N1 0.047(8) 0.010(7) 0.047(8) 0.010(5) 0.019(6) 0.004(5)
N2 0.043(8) 0.018(7) 0.045(7) -0.001(5) 0.030(6) -0.012(6)
P1 0.037(2) 0.013(2) 0.044(2) -0.0003(15) 0.0234(19) 0.0003(15)
O1 0.043(10) 0.059(13) 0.056(10) 0.000 0.019(8) 0.000
O2 0.110(12) 0.033(8) 0.074(9) -0.005(6) 0.061(8) -0.019(7)
O3 0.057(7) 0.038(8) 0.071(7) 0.005(6) 0.039(6) 0.001(6)
O4 0.036(7) 0.054(9) 0.066(8) -0.005(6) 0.021(6) -0.013(6)

loop_
_atom_type_symbol
_atom_type_description
_atom_type_scat_dispersion_real
_atom_type_scat_dispersion_imag
_atom_type_scat_source
C C 0.0033 0.0016 'International Tables Vol C Tables 4.2.6.8 and 6.1.1.4'
H H 0.0000 0.0000 'International Tables Vol C Tables 4.2.6.8 and 6.1.1.4'
P P 0.1023 0.0942 'International Tables Vol C Tables 4.2.6.8 and 6.1.1.4'
Cl Cl 0.1484 0.1585 'International Tables Vol C Tables 4.2.6.8 and 6.1.1.4'
Pd Pd -0.9988 1.0072 'International Tables Vol C Tables 4.2.6.8 and 6.1.1.4'
N N 0.0061 0.0033 'International Tables Vol C Tables 4.2.6.8 and 6.1.1.4'
O O 0.0106 0.0060 'International Tables Vol C Tables 4.2.6.8 and 6.1.1.4'

loop_
_geom_angle_atom_site_label_1
_geom_angle_atom_site_label_2
_geom_angle_atom_site_label_3
_geom_angle
C2 Pd1 N1 81.0(5)
C2 Pd1 P1 97.1(4)
N1 Pd1 P1 177.8(4)
C2 Pd1 Cl1 174.5(4)
N1 Pd1 Cl1 93.5(4)
P1 Pd1 Cl1 88.31(13)
C2 Pd1 Pd2 136.2(4)
N1 Pd1 Pd2 114.2(4)
P1 Pd1 Pd2 66.36(10)
Cl1 Pd1 Pd2 47.28(9)
C18 Pd2 N2 93.3(5)
C18 Pd2 Cl1 83.2(5)
N2 Pd2 Cl1 173.4(3)
C18 Pd2 Cl2 171.9(4)
N2 Pd2 Cl2 94.1(3)
Cl1 Pd2 Cl2 89.81(12)
C18 Pd2 Pd1 74.5(4)
N2 Pd2 Pd1 134.8(3)
Cl1 Pd2 Pd1 49.48(9)
Cl2 Pd2 Pd1 97.87(8)
C2 C1 C10 120.4(13)
C2 C1 C11 116.6(13)
C10 C1 C11 122.9(12)
C1 C2 C3 117.9(14)
C1 C2 Pd1 112.2(10)
C3 C2 Pd1 129.9(10)
C4 C3 C2 123.2(13)
C4 C3 H3 118.4
C2 C3 H3 118.4
C3 C4 C5 118.6(13)
C3 C4 H4 120.7
C5 C4 H4 120.7
C10 C5 C4 121.7(12)
C10 C5 C6 117.8(13)
C4 C5 C6 120.5(13)
C7 C6 C5 121.1(15)
C7 C6 H6 119.4
C5 C6 H6 119.4
C6 C7 C8 120.0(15)
C6 C7 H7A 107.3
C8 C7 H7A 107.3
C6 C7 H7B 107.3
C8 C7 H7B 107.3
H7A C7 H7B 106.9
C9 C8 C7 120.4(14)
C9 C8 H8 119.8
C7 C8 H8 119.8
C8 C9 C10 121.8(14)
C8 C9 H9 119.1
C10 C9 H9 119.1
C5 C10 C9 118.7(13)
C5 C10 C1 118.3(12)
C9 C10 C1 123.0(13)
C1 C11 N1 106.2(11)
C1 C11 C12 112.3(13)
N1 C11 C12 112.1(13)
C1 C11 H11 108.7
N1 C11 H11 108.7
C12 C11 H11 108.7
C11 C12 H12A 109.5
C11 C12 H12B 109.5
H12A C12 H12B 109.5
C11 C12 H12C 109.5
H12A C12 H12C 109.5
H12B C12 H12C 109.5
N1 C13 H13A 109.5
N1 C13 H13B 109.5
H13A C13 H13B 109.5
N1 C13 H13C 109.5
H13A C13 H13C 109.5
H13B C13 H13C 109.5
N1 C14 H14A 109.5
N1 C14 H14B 109.5
H14A C14 H14B 109.5
N1 C14 H14C 109.5
H14A C14 H14C 109.5
H14B C14 H14C 109.5
C16 C15 P1 175.1(14)
C15 C16 C17 177.6(15)
C16 C17 H17A 109.5
C16 C17 H17B 109.5
H17A C17 H17B 109.5
C16 C17 H17C 109.5
H17A C17 H17C 109.5
H17B C17 H17C 109.5
C19 C18 P1 131.1(10)
C19 C18 Pd2 122.3(9)
P1 C18 Pd2 105.7(7)
C18 C19 C30 117.7(11)
C18 C19 C20 126.1(12)
C30 C19 C20 116.2(11)
C19 C20 H20A 109.5
C19 C20 H20B 109.5
H20A C20 H20B 109.5
C19 C20 H20C 109.5
H20A C20 H20C 109.5
H20B C20 H20C 109.5
N2 C21 H21A 109.5
N2 C21 H21B 109.5
H21A C21 H21B 109.5
N2 C21 H21C 109.5
H21A C21 H21C 109.5
H21B C21 H21C 109.5
N2 C22 H22A 109.5
N2 C22 H22B 109.5
H22A C22 H22B 109.5
N2 C22 H22C 109.5
H22A C22 H22C 109.5
H22B C22 H22C 109.5
C24 C23 H23A 109.5
C24 C23 H23B 109.5
H23A C23 H23B 109.5
C24 C23 H23C 109.5
H23A C23 H23C 109.5
H23B C23 H23C 109.5
C25 C24 C23 113.4(12)
C25 C24 N2 109.6(10)
C23 C24 N2 113.3(11)
C25 C24 H24 106.7
C23 C24 H24 106.7
N2 C24 H24 106.7
C26 C25 C30 117.2(14)
C26 C25 C24 121.3(13)
C30 C25 C24 121.5(13)
C27 C26 C25 121.8(14)
C27 C26 H26 119.1
C25 C26 H26 119.1
C26 C27 C28 119.6(14)
C26 C27 H27 120.2
C28 C27 H27 120.2
C29 C28 C27 119.3(15)
C29 C28 H28 120.3
C27 C28 H28 120.3
C28 C29 C30 121.1(15)
C28 C29 H29 119.4
C30 C29 H29 119.4
C29 C30 C25 120.9(14)
C29 C30 C19 119.0(14)
C25 C30 C19 120.0(13)
C32 C31 C36 118.7(13)
C32 C31 P1 117.7(10)
C36 C31 P1 123.1(11)
C33 C32 C31 119.3(14)
C33 C32 H32 120.3
C31 C32 H32 120.3
C32 C33 C34 123.3(16)
C32 C33 H33 118.3
C34 C33 H33 118.3
C33 C34 C35 118.5(14)
C33 C34 H34 120.7
C35 C34 H34 120.7
C36 C35 C34 119.0(14)
C36 C35 H35 120.5
C34 C35 H35 120.5
C35 C36 C31 121.0(15)
C35 C36 H36 119.5
C31 C36 H36 119.5
Pd2 Cl1 Pd1 83.23(12)
C13 N1 C11 110.9(12)
C13 N1 C14 105.7(13)
C11 N1 C14 111.6(11)
C13 N1 Pd1 117.1(10)
C11 N1 Pd1 103.6(8)
C14 N1 Pd1 107.9(9)
C21 N2 C22 110.0(12)
C21 N2 C24 110.5(10)
C22 N2 C24 109.4(11)
C21 N2 Pd2 105.2(9)
C22 N2 Pd2 111.6(9)
C24 N2 Pd2 110.1(8)
C15 P1 C31 102.8(6)
C15 P1 C18 105.1(7)
C31 P1 C18 110.5(6)
C15 P1 Pd1 117.8(5)
C31 P1 Pd1 114.3(4)
C18 P1 Pd1 106.1(4)
H3O O2 H4O 117.4
H5O O3 H6O 115.5
H7O O4 H8O 116.8

loop_
_geom_bond_atom_site_label_1
_geom_bond_atom_site_label_2
_geom_bond_distance
Pd1 C2 1.980(16)
Pd1 N1 2.121(12)
Pd1 P1 2.245(4)
Pd1 Cl1 2.425(4)
Pd1 Pd2 3.1676(14)
Pd2 C18 2.009(12)
Pd2 N2 2.129(12)
Pd2 Cl1 2.344(4)
Pd2 Cl2 2.460(3)
C1 C2 1.414(18)
C1 C10 1.433(19)
C1 C11 1.48(2)
C2 C3 1.42(2)
C3 C4 1.36(2)
C3 H3 0.9500
C4 C5 1.415(19)
C4 H4 0.9500
C5 C10 1.406(19)
C5 C6 1.44(2)
C6 C7 1.35(2)
C6 H6 0.9500
C7 C8 1.40(2)
C7 H7A 0.9900
C7 H7B 0.9900
C8 C9 1.34(2)
C8 H8 0.9500
C9 C10 1.410(19)
C9 H9 0.9500
C11 N1 1.502(18)
C11 C12 1.52(2)
C11 H11 1.0000
C12 H12A 0.9800
C12 H12B 0.9800
C12 H12C 0.9800
C13 N1 1.460(18)
C13 H13A 0.9800
C13 H13B 0.9800
C13 H13C 0.9800
C14 N1 1.505(19)
C14 H14A 0.9800
C14 H14B 0.9800
C14 H14C 0.9800
C15 C16 1.228(19)
C15 P1 1.745(13)
C16 C17 1.46(2)
C17 H17A 0.9800
C17 H17B 0.9800
C17 H17C 0.9800
C18 C19 1.327(19)
C18 P1 1.829(13)
C19 C30 1.51(2)
C19 C20 1.537(18)
C20 H20A 0.9800
C20 H20B 0.9800
C20 H20C 0.9800
C21 N2 1.479(18)
C21 H21A 0.9800
C21 H21B 0.9800
C21 H21C 0.9800
C22 N2 1.486(18)
C22 H22A 0.9800
C22 H22B 0.9800
C22 H22C 0.9800
C23 C24 1.53(2)
C23 H23A 0.9800
C23 H23B 0.9800
C23 H23C 0.9800
C24 C25 1.495(19)
C24 N2 1.549(16)
C24 H24 1.0000
C25 C26 1.39(2)
C25 C30 1.40(2)
C26 C27 1.39(2)
C26 H26 0.9500
C27 C28 1.39(2)
C27 H27 0.9500
C28 C29 1.36(2)
C28 H28 0.9500
C29 C30 1.39(2)
C29 H29 0.9500
C31 C32 1.40(2)
C31 C36 1.404(19)
C31 P1 1.813(13)
C32 C33 1.35(2)
C32 H32 0.9500
C33 C34 1.38(2)
C33 H33 0.9500
C34 C35 1.40(2)
C34 H34 0.9500
C35 C36 1.40(2)
C35 H35 0.9500
C36 H36 0.9500
O1 H1O 0.9054
O2 H3O 0.9053
O2 H4O 0.9194
O3 H5O 0.9077
O3 H6O 0.9081
O4 H7O 0.9040
O4 H8O 0.8995
